data_7219620
loop_
_publ_author_name
'Koorathota, Suman'
'Thennarasu, Sathiah'

_publ_section_title
;
 Base Catalysed Domino and Self-domino Michael-Aldol Reactions: One-pot
 Synthesis of Dispirocyclopentaneoxindoles Containing Multiple Chiral
 Stereocenters
;
_journal_name_full 'RSC Adv.'
_journal_paper_doi 10.1039/C5RA00283D
_journal_year 2015
_chemical_formula_sum 'C51 H38 F2 N4 O4'
_chemical_formula_weight 808.85
_chemical_name_systematic
; 
 ? 
;
_space_group_crystal_system monoclinic
_space_group_IT_number 14
_space_group_name_Hall '-P 2ybc'
_space_group_name_H-M_alt 'P 1 21/c 1'
_symmetry_space_group_name_Hall '-P 2ybc'
_symmetry_space_group_name_H-M 'P 1 21/c 1'
_atom_sites_solution_hydrogens mixed
_audit_creation_method SHELXL-2013
_audit_update_record
;
2015-01-01 deposited with the CCDC.
2015-02-19 downloaded from the CCDC.
;
_cell_angle_alpha 90
_cell_angle_beta 103.1855(19)
_cell_angle_gamma 90
_cell_formula_units_Z 4
_cell_length_a 11.9700(5)
_cell_length_b 15.5516(8)
_cell_length_c 23.1725(11)
_cell_measurement_reflns_used 7458
_cell_measurement_temperature 296(2)
_cell_measurement_theta_max 21.91
_cell_measurement_theta_min 2.18
_cell_volume 4199.9(3)
_computing_cell_refinement 'Bruker SAINT'
_computing_data_collection 'Bruker APEX2'
_computing_data_reduction 'Bruker SAINT'
_computing_molecular_graphics 'Bruker SHELXTL'
_computing_publication_material 'Bruker SHELXTL'
_computing_structure_refinement 'SHELXL-2013 (Sheldrick, 2013)'
_computing_structure_solution 'SHELXS-97 (Sheldrick 2008)'
_diffrn_ambient_temperature 296(2)
_diffrn_measured_fraction_theta_full 0.669
_diffrn_measured_fraction_theta_max 0.996
_diffrn_measurement_device_type 'Bruker APEX-II CCD'
_diffrn_measurement_method '\f and \w scans'
_diffrn_radiation_type MoK\a
_diffrn_radiation_wavelength 0.71073
_diffrn_reflns_av_R_equivalents 0.0289
_diffrn_reflns_av_unetI/netI 0.0304
_diffrn_reflns_Laue_measured_fraction_full 0.669
_diffrn_reflns_Laue_measured_fraction_max 0.996
_diffrn_reflns_limit_h_max 11
_diffrn_reflns_limit_h_min -12
_diffrn_reflns_limit_k_max 14
_diffrn_reflns_limit_k_min -16
_diffrn_reflns_limit_l_max 24
_diffrn_reflns_limit_l_min -22
_diffrn_reflns_number 18978
_diffrn_reflns_point_group_measured_fraction_full 0.669
_diffrn_reflns_point_group_measured_fraction_max 0.996
_diffrn_reflns_theta_full 25.242
_diffrn_reflns_theta_max 21.936
_diffrn_reflns_theta_min 1.590
_exptl_absorpt_coefficient_mu 0.088
_exptl_absorpt_correction_type none
_exptl_crystal_colour colourless
_exptl_crystal_density_diffrn 1.279
_exptl_crystal_description Rectangular
_exptl_crystal_F_000 1688
_exptl_crystal_size_max 0.350
_exptl_crystal_size_mid 0.220
_exptl_crystal_size_min 0.150
_refine_diff_density_max 0.704
_refine_diff_density_min -0.186
_refine_diff_density_rms 0.044
_refine_ls_extinction_method none
_refine_ls_goodness_of_fit_ref 1.076
_refine_ls_hydrogen_treatment mixed
_refine_ls_matrix_type full
_refine_ls_number_parameters 558
_refine_ls_number_reflns 5092
_refine_ls_number_restraints 0
_refine_ls_restrained_S_all 1.076
_refine_ls_R_factor_all 0.0629
_refine_ls_R_factor_gt 0.0470
_refine_ls_shift/su_max 0.000
_refine_ls_shift/su_mean 0.000
_refine_ls_structure_factor_coef Fsqd
_refine_ls_weighting_details 'w=1/[\s^2^(Fo^2^)+(0.0641P)^2^+2.6923P] where P=(Fo^2^+2Fc^2^)/3'
_refine_ls_weighting_scheme calc
_refine_ls_wR_factor_gt 0.1222
_refine_ls_wR_factor_ref 0.1361
_reflns_Friedel_coverage 0.000
_reflns_number_gt 4010
_reflns_number_total 5092
_reflns_threshold_expression 'I > 2\s(I)'
_cod_data_source_file c5ra00283d2.cif
_cod_data_source_block ksd3
_cod_database_code 7219620
_shelx_space_group_comment
; 
The symmetry employed for this shelxl refinement is uniquely defined 
by the following loop, which should always be used as a source of 
symmetry information in preference to the above space-group names. 
They are only intended as comments. 
;
_shelx_estimated_absorpt_t_min 0.970
_shelx_estimated_absorpt_t_max 0.987
_shelxl_version_number 2013-4

loop_
_space_group_symop_operation_xyz
'x, y, z'
'-x, y+1/2, -z+1/2'
'-x, -y, -z'
'x, -y-1/2, z-1/2'

loop_
_atom_site_label
_atom_site_type_symbol
_atom_site_fract_x
_atom_site_fract_y
_atom_site_fract_z
_atom_site_U_iso_or_equiv
_atom_site_adp_type
_atom_site_occupancy
_atom_site_site_symmetry_order
_atom_site_calc_flag
_atom_site_refinement_flags_posn
_atom_site_refinement_flags_adp
C1 C 0.0653(2) 0.44899(17) 0.86900(11) 0.0325(7) Uani 1 1 d . .
C2 C 0.0251(2) 0.36709(18) 0.89878(11) 0.0336(7) Uani 1 1 d . .
H2 H 0.0050 0.3224 0.8684 0.040 Uiso 1 1 calc R U
C3 C 0.1312(2) 0.33616(18) 0.94520(11) 0.0324(7) Uani 1 1 d . .
C4 C 0.2315(2) 0.35240(17) 0.91292(11) 0.0301(6) Uani 1 1 d . .
C5 C 0.2006(2) 0.44162(17) 0.88449(12) 0.0321(7) Uani 1 1 d . .
H5 H 0.2287 0.4840 0.9158 0.038 Uiso 1 1 calc R U
C6 C 0.2575(2) 0.46328(19) 0.83434(13) 0.0394(7) Uani 1 1 d . .
C7 C 0.2369(2) 0.5500(2) 0.80627(15) 0.0523(9) Uani 1 1 d . .
C8 C 0.2385(3) 0.5570(3) 0.74723(18) 0.0855(13) Uani 1 1 d . .
H8 H 0.2555 0.5096 0.7264 0.103 Uiso 1 1 calc R U
C9 C 0.2140(5) 0.6370(5) 0.7189(3) 0.121(2) Uani 1 1 d . .
H9 H 0.2133 0.6429 0.6789 0.145 Uiso 1 1 calc R U
C10 C 0.1914(5) 0.7062(5) 0.7509(4) 0.124(2) Uani 1 1 d . .
H10 H 0.1740 0.7588 0.7319 0.148 Uiso 1 1 calc R U
C11 C 0.1935(3) 0.7003(3) 0.8089(3) 0.0983(17) Uani 1 1 d . .
H11 H 0.1805 0.7488 0.8299 0.118 Uiso 1 1 calc R U
C12 C 0.2151(3) 0.6221(2) 0.83729(19) 0.0646(10) Uani 1 1 d . .
H12 H 0.2151 0.6176 0.8773 0.077 Uiso 1 1 calc R U
C13 C 0.0094(2) 0.46098(18) 0.80464(12) 0.0351(7) Uani 1 1 d . .
C14 C 0.0088(2) 0.4097(2) 0.75620(13) 0.0432(8) Uani 1 1 d . .
H14 H 0.0450 0.3564 0.7601 0.052 Uiso 1 1 calc R U
C15 C -0.0479(3) 0.4406(2) 0.70171(13) 0.0545(9) Uani 1 1 d . .
C16 C -0.1013(3) 0.5191(3) 0.69391(15) 0.0629(10) Uani 1 1 d . .
H16 H -0.1378 0.5377 0.6562 0.076 Uiso 1 1 calc R U
C17 C -0.1003(3) 0.5703(2) 0.74265(15) 0.0554(9) Uani 1 1 d . .
H17 H -0.1353 0.6240 0.7385 0.066 Uiso 1 1 calc R U
C18 C -0.0466(2) 0.53988(19) 0.79725(13) 0.0400(7) Uani 1 1 d . .
C19 C 0.0313(2) 0.53171(19) 0.89628(13) 0.0385(7) Uani 1 1 d . .
C20 C -0.0738(3) 0.6664(2) 0.86291(16) 0.0561(9) Uani 1 1 d . .
H20A H -0.0329 0.7068 0.8434 0.067 Uiso 1 1 calc R U
H20B H -0.0535 0.6788 0.9050 0.067 Uiso 1 1 calc R U
C21 C -0.2009(3) 0.6806(2) 0.84036(13) 0.0454(8) Uani 1 1 d . .
C22 C -0.2401(3) 0.7577(2) 0.81335(14) 0.0543(9) Uani 1 1 d . .
H22 H -0.1877 0.7987 0.8070 0.065 Uiso 1 1 calc R U
C23 C -0.3554(3) 0.7743(3) 0.79583(15) 0.0658(10) Uani 1 1 d . .
H23 H -0.3805 0.8265 0.7780 0.079 Uiso 1 1 calc R U
C24 C -0.4328(3) 0.7149(3) 0.80443(16) 0.0710(11) Uani 1 1 d . .
H24 H -0.5109 0.7267 0.7928 0.085 Uiso 1 1 calc R U
C25 C -0.3965(3) 0.6379(3) 0.83014(17) 0.0722(11) Uani 1 1 d . .
H25 H -0.4498 0.5969 0.8355 0.087 Uiso 1 1 calc R U
C26 C -0.2797(3) 0.6207(2) 0.84833(15) 0.0602(9) Uani 1 1 d . .
H26 H -0.2550 0.5682 0.8660 0.072 Uiso 1 1 calc R U
C27 C -0.1820(2) 0.38494(18) 0.89450(13) 0.0384(7) Uani 1 1 d . .
C28 C -0.3088(3) 0.3849(3) 0.80464(16) 0.0728(11) Uani 1 1 d . .
H28 H -0.3226 0.3800 0.7636 0.087 Uiso 1 1 calc R U
C29 C -0.4003(3) 0.4006(2) 0.82948(17) 0.0665(10) Uani 1 1 d . .
H29 H -0.4743 0.4051 0.8061 0.080 Uiso 1 1 calc R U
C30 C -0.3794(3) 0.4096(2) 0.88988(16) 0.0537(9) Uani 1 1 d . .
H30 H -0.4395 0.4211 0.9081 0.064 Uiso 1 1 calc R U
C31 C -0.2698(2) 0.4015(2) 0.92310(14) 0.0468(8) Uani 1 1 d . .
H31 H -0.2543 0.4069 0.9641 0.056 Uiso 1 1 calc R U
C32 C 0.1276(2) 0.24435(18) 0.96618(12) 0.0379(7) Uani 1 1 d . .
C33 C 0.0595(3) 0.1819(2) 0.93277(15) 0.0554(9) Uani 1 1 d . .
H33 H 0.0116 0.1967 0.8966 0.066 Uiso 1 1 calc R U
C34 C 0.0619(3) 0.0978(2) 0.95249(18) 0.0716(11) Uani 1 1 d . .
H34 H 0.0160 0.0565 0.9294 0.086 Uiso 1 1 calc R U
C35 C 0.1312(4) 0.0751(3) 1.00559(19) 0.0761(11) Uani 1 1 d . .
H35 H 0.1324 0.0186 1.0188 0.091 Uiso 1 1 calc R U
C36 C 0.1992(3) 0.1360(3) 1.03949(16) 0.0695(11) Uani 1 1 d . .
H36 H 0.2465 0.1207 1.0757 0.083 Uiso 1 1 calc R U
C37 C 0.1972(3) 0.2202(2) 1.01974(13) 0.0507(8) Uani 1 1 d . .
H37 H 0.2435 0.2610 1.0430 0.061 Uiso 1 1 calc R U
C38 C 0.3493(2) 0.34681(17) 0.95358(12) 0.0320(7) Uani 1 1 d . .
C39 C 0.4012(2) 0.39701(18) 1.00121(12) 0.0390(7) Uani 1 1 d . .
H39 H 0.3636 0.4438 1.0132 0.047 Uiso 1 1 calc R U
C40 C 0.5108(2) 0.3749(2) 1.03017(13) 0.0450(8) Uani 1 1 d . .
C41 C 0.5680(2) 0.3054(2) 1.01479(14) 0.0517(9) Uani 1 1 d . .
H41 H 0.6412 0.2918 1.0366 0.062 Uiso 1 1 calc R U
C42 C 0.5165(2) 0.2555(2) 0.96666(13) 0.0459(8) Uani 1 1 d . .
H42 H 0.5541 0.2085 0.9551 0.055 Uiso 1 1 calc R U
C43 C 0.4076(2) 0.27776(18) 0.93640(12) 0.0350(7) Uani 1 1 d . .
C44 C 0.2363(2) 0.28051(18) 0.86845(12) 0.0335(7) Uani 1 1 d . .
C45 C 0.3826(3) 0.17846(19) 0.84878(13) 0.0449(8) Uani 1 1 d . .
H45A H 0.4544 0.2007 0.8422 0.054 Uiso 1 1 calc R U
H45B H 0.3287 0.1761 0.8106 0.054 Uiso 1 1 calc R U
C46 C 0.4026(3) 0.0887(2) 0.87244(14) 0.0505(8) Uani 1 1 d . .
C47 C 0.3653(3) 0.0595(2) 0.92001(17) 0.0671(10) Uani 1 1 d . .
H47 H 0.3265 0.0966 0.9401 0.080 Uiso 1 1 calc R U
C48 C 0.3844(5) -0.0248(3) 0.9389(2) 0.1040(16) Uani 1 1 d . .
H48 H 0.3591 -0.0440 0.9718 0.125 Uiso 1 1 calc R U
C49 C 0.4400(7) -0.0791(3) 0.9095(3) 0.142(3) Uani 1 1 d . .
H49 H 0.4530 -0.1357 0.9222 0.170 Uiso 1 1 calc R U
C50 C 0.4766(7) -0.0519(4) 0.8622(3) 0.154(3) Uani 1 1 d . .
H50 H 0.5147 -0.0896 0.8421 0.185 Uiso 1 1 calc R U
C51 C 0.4579(5) 0.0316(3) 0.8432(2) 0.1083(18) Uani 1 1 d . .
H51 H 0.4830 0.0499 0.8101 0.130 Uiso 1 1 calc R U
F1 F -0.04871(19) 0.39089(15) 0.65330(8) 0.0841(7) Uani 1 1 d . .
O3 O 0.14823(16) 0.38943(15) 0.99650(8) 0.0402(5) Uani 1 1 d . .
F3 F 0.56438(14) 0.42493(12) 1.07649(8) 0.0659(6) Uani 1 1 d . .
N1 N -0.03533(19) 0.57936(15) 0.85345(11) 0.0436(6) Uani 1 1 d . .
N2 N -0.2002(2) 0.37599(19) 0.83612(12) 0.0558(8) Uani 1 1 d . .
N3 N 0.33923(18) 0.23846(14) 0.88612(10) 0.0368(6) Uani 1 1 d . .
O1 O 0.31866(18) 0.41115(15) 0.81767(9) 0.0542(6) Uani 1 1 d . .
O2 O 0.06364(17) 0.55175(13) 0.94899(9) 0.0501(6) Uani 1 1 d . .
N4 N -0.07041(19) 0.37779(17) 0.92594(12) 0.0424(7) Uani 1 1 d . .
O4 O 0.16145(16) 0.26086(12) 0.82558(8) 0.0415(5) Uani 1 1 d . .
H1N H -0.059(3) 0.391(2) 0.9624(14) 0.051(10) Uiso 1 1 d . .
H1O H 0.127(3) 0.440(2) 0.9875(15) 0.061(12) Uiso 1 1 d . .

loop_
_atom_site_aniso_label
_atom_site_aniso_U_11
_atom_site_aniso_U_22
_atom_site_aniso_U_33
_atom_site_aniso_U_23
_atom_site_aniso_U_13
_atom_site_aniso_U_12
C1 0.0238(15) 0.0375(18) 0.0336(16) -0.0013(13) 0.0011(12) 0.0058(12)
C2 0.0238(15) 0.0398(18) 0.0359(16) -0.0046(13) 0.0039(12) 0.0014(12)
C3 0.0266(15) 0.0376(18) 0.0306(15) -0.0050(13) 0.0017(12) -0.0008(12)
C4 0.0221(14) 0.0307(17) 0.0348(15) 0.0015(12) 0.0012(11) 0.0012(11)
C5 0.0224(14) 0.0315(17) 0.0389(16) -0.0004(12) -0.0001(12) 0.0017(12)
C6 0.0260(16) 0.043(2) 0.0455(18) 0.0056(15) 0.0013(13) -0.0015(14)
C7 0.0294(17) 0.061(3) 0.061(2) 0.0248(19) -0.0009(15) -0.0043(15)
C8 0.068(3) 0.107(4) 0.080(3) 0.046(3) 0.013(2) -0.005(2)
C9 0.094(4) 0.155(6) 0.108(4) 0.082(5) 0.011(3) -0.004(4)
C10 0.075(3) 0.112(5) 0.173(7) 0.093(5) 0.005(4) -0.010(3)
C11 0.054(3) 0.057(3) 0.171(5) 0.041(3) -0.001(3) -0.0023(19)
C12 0.0363(19) 0.042(2) 0.107(3) 0.023(2) -0.0017(19) -0.0007(15)
C13 0.0221(15) 0.0435(19) 0.0377(17) 0.0016(14) 0.0026(12) 0.0015(13)
C14 0.0333(17) 0.050(2) 0.0435(19) 0.0035(15) 0.0038(14) 0.0043(14)
C15 0.053(2) 0.073(3) 0.0330(19) -0.0041(17) 0.0014(15) 0.0010(18)
C16 0.055(2) 0.081(3) 0.046(2) 0.020(2) -0.0013(16) 0.017(2)
C17 0.046(2) 0.057(2) 0.058(2) 0.0130(19) 0.0025(16) 0.0140(16)
C18 0.0252(16) 0.044(2) 0.0472(19) 0.0069(15) 0.0016(13) 0.0068(13)
C19 0.0255(16) 0.0424(19) 0.045(2) 0.0017(15) 0.0036(14) 0.0062(13)
C20 0.045(2) 0.039(2) 0.080(2) -0.0011(17) 0.0057(17) 0.0124(15)
C21 0.0419(19) 0.043(2) 0.0499(19) 0.0018(15) 0.0086(14) 0.0141(16)
C22 0.055(2) 0.051(2) 0.059(2) 0.0063(17) 0.0172(16) 0.0180(17)
C23 0.064(3) 0.068(3) 0.064(2) 0.0127(19) 0.0126(19) 0.035(2)
C24 0.044(2) 0.095(3) 0.072(3) -0.001(2) 0.0085(18) 0.033(2)
C25 0.049(2) 0.084(3) 0.086(3) 0.004(2) 0.0191(19) 0.007(2)
C26 0.050(2) 0.056(2) 0.073(2) 0.0123(18) 0.0112(18) 0.0106(18)
C27 0.0264(17) 0.0412(19) 0.0460(19) -0.0078(14) 0.0050(14) -0.0018(13)
C28 0.044(2) 0.107(3) 0.060(2) -0.025(2) -0.0036(18) 0.009(2)
C29 0.0257(19) 0.085(3) 0.081(3) -0.020(2) -0.0018(17) 0.0011(17)
C30 0.0297(19) 0.057(2) 0.077(3) -0.0062(18) 0.0179(17) -0.0030(15)
C31 0.0314(18) 0.057(2) 0.0542(19) -0.0010(16) 0.0134(15) -0.0028(14)
C32 0.0348(16) 0.0400(19) 0.0402(18) 0.0016(14) 0.0113(13) -0.0028(13)
C33 0.056(2) 0.052(2) 0.057(2) 0.0042(17) 0.0097(16) -0.0162(17)
C34 0.090(3) 0.052(3) 0.078(3) 0.001(2) 0.028(2) -0.028(2)
C35 0.100(3) 0.050(3) 0.086(3) 0.023(2) 0.035(3) -0.007(2)
C36 0.087(3) 0.059(3) 0.061(2) 0.020(2) 0.015(2) 0.006(2)
C37 0.058(2) 0.046(2) 0.046(2) 0.0064(16) 0.0079(16) -0.0004(16)
C38 0.0244(15) 0.0307(17) 0.0399(16) 0.0047(13) 0.0051(12) -0.0011(12)
C39 0.0303(16) 0.0368(18) 0.0464(18) -0.0003(14) 0.0012(13) 0.0006(13)
C40 0.0326(18) 0.048(2) 0.0458(19) 0.0020(15) -0.0086(14) -0.0083(15)
C41 0.0270(17) 0.056(2) 0.064(2) 0.0103(18) -0.0065(15) 0.0046(15)
C42 0.0309(17) 0.043(2) 0.060(2) 0.0046(16) 0.0022(15) 0.0091(14)
C43 0.0293(16) 0.0323(17) 0.0410(17) 0.0070(13) 0.0035(13) 0.0021(13)
C44 0.0292(17) 0.0325(17) 0.0381(17) 0.0043(13) 0.0058(14) -0.0002(13)
C45 0.0419(18) 0.045(2) 0.0492(18) -0.0032(15) 0.0124(14) 0.0103(14)
C46 0.054(2) 0.041(2) 0.051(2) -0.0061(16) -0.0001(16) 0.0154(16)
C47 0.076(3) 0.047(2) 0.074(3) 0.0069(19) 0.010(2) 0.0051(18)
C48 0.145(5) 0.059(3) 0.095(4) 0.025(3) 0.003(3) -0.001(3)
C49 0.232(8) 0.048(3) 0.121(5) 0.009(3) -0.012(5) 0.039(4)
C50 0.257(8) 0.080(4) 0.125(5) 0.003(4) 0.040(5) 0.094(5)
C51 0.163(5) 0.079(4) 0.086(3) 0.003(3) 0.036(3) 0.065(3)
F1 0.1031(17) 0.1017(18) 0.0400(11) -0.0074(11) 0.0009(10) 0.0198(13)
O3 0.0340(11) 0.0460(15) 0.0376(12) -0.0047(10) 0.0022(9) 0.0056(10)
F3 0.0441(11) 0.0743(14) 0.0649(12) -0.0126(10) -0.0175(9) -0.0061(9)
N1 0.0359(14) 0.0392(16) 0.0526(16) -0.0006(13) 0.0035(12) 0.0128(11)
N2 0.0304(15) 0.079(2) 0.0539(18) -0.0177(14) 0.0005(13) 0.0049(13)
N3 0.0317(13) 0.0336(14) 0.0428(14) -0.0009(11) 0.0036(11) 0.0076(11)
O1 0.0454(13) 0.0597(15) 0.0637(14) 0.0077(11) 0.0252(11) 0.0066(11)
O2 0.0482(13) 0.0523(14) 0.0453(14) -0.0112(10) 0.0015(10) 0.0123(10)
N4 0.0257(15) 0.0626(18) 0.0381(16) -0.0081(13) 0.0058(12) 0.0020(11)
O4 0.0349(11) 0.0455(13) 0.0404(12) -0.0060(9) 0.0010(10) 0.0011(9)

loop_
_atom_type_symbol
_atom_type_description
_atom_type_scat_dispersion_real
_atom_type_scat_dispersion_imag
_atom_type_scat_source
C C 0.0033 0.0016 'International Tables Vol C Tables 4.2.6.8 and 6.1.1.4'
H H 0.0000 0.0000 'International Tables Vol C Tables 4.2.6.8 and 6.1.1.4'
N N 0.0061 0.0033 'International Tables Vol C Tables 4.2.6.8 and 6.1.1.4'
O O 0.0106 0.0060 'International Tables Vol C Tables 4.2.6.8 and 6.1.1.4'
F F 0.0171 0.0103 'International Tables Vol C Tables 4.2.6.8 and 6.1.1.4'

loop_
_geom_angle_atom_site_label_1
_geom_angle_atom_site_label_2
_geom_angle_atom_site_label_3
_geom_angle
C13 C1 C19 101.9(2)
C13 C1 C2 115.1(2)
C19 C1 C2 111.2(2)
C13 C1 C5 115.9(2)
C19 C1 C5 108.8(2)
C2 C1 C5 103.97(19)
N4 C2 C3 110.0(2)
N4 C2 C1 116.9(2)
C3 C2 C1 105.8(2)
N4 C2 H2 107.9
C3 C2 H2 107.9
C1 C2 H2 107.9
O3 C3 C32 106.8(2)
O3 C3 C2 109.8(2)
C32 C3 C2 116.1(2)
O3 C3 C4 108.9(2)
C32 C3 C4 112.7(2)
C2 C3 C4 102.4(2)
C38 C4 C44 101.8(2)
C38 C4 C5 114.6(2)
C44 C4 C5 114.3(2)
C38 C4 C3 113.6(2)
C44 C4 C3 110.7(2)
C5 C4 C3 102.3(2)
C6 C5 C4 115.0(2)
C6 C5 C1 115.2(2)
C4 C5 C1 107.1(2)
C6 C5 H5 106.3
C4 C5 H5 106.3
C1 C5 H5 106.3
O1 C6 C7 121.1(3)
O1 C6 C5 120.4(3)
C7 C6 C5 118.5(3)
C8 C7 C12 119.8(3)
C8 C7 C6 117.8(4)
C12 C7 C6 122.4(3)
C7 C8 C9 119.1(5)
C7 C8 H8 120.5
C9 C8 H8 120.5
C10 C9 C8 119.2(6)
C10 C9 H9 120.4
C8 C9 H9 120.4
C11 C10 C9 121.9(6)
C11 C10 H10 119.1
C9 C10 H10 119.1
C10 C11 C12 119.8(6)
C10 C11 H11 120.1
C12 C11 H11 120.1
C11 C12 C7 120.1(4)
C11 C12 H12 119.9
C7 C12 H12 119.9
C14 C13 C18 119.9(3)
C14 C13 C1 131.1(3)
C18 C13 C1 109.0(2)
C13 C14 C15 117.1(3)
C13 C14 H14 121.5
C15 C14 H14 121.5
F1 C15 C16 118.8(3)
F1 C15 C14 117.8(3)
C16 C15 C14 123.3(3)
C15 C16 C17 119.3(3)
C15 C16 H16 120.4
C17 C16 H16 120.4
C18 C17 C16 118.3(3)
C18 C17 H17 120.9
C16 C17 H17 120.9
C17 C18 C13 122.1(3)
C17 C18 N1 128.8(3)
C13 C18 N1 109.1(2)
O2 C19 N1 126.2(3)
O2 C19 C1 124.7(2)
N1 C19 C1 109.1(2)
N1 C20 C21 114.2(3)
N1 C20 H20A 108.7
C21 C20 H20A 108.7
N1 C20 H20B 108.7
C21 C20 H20B 108.7
H20A C20 H20B 107.6
C26 C21 C22 118.6(3)
C26 C21 C20 121.7(3)
C22 C21 C20 119.6(3)
C23 C22 C21 120.8(3)
C23 C22 H22 119.6
C21 C22 H22 119.6
C24 C23 C22 120.3(3)
C24 C23 H23 119.9
C22 C23 H23 119.9
C23 C24 C25 120.1(3)
C23 C24 H24 119.9
C25 C24 H24 119.9
C24 C25 C26 119.9(4)
C24 C25 H25 120.0
C26 C25 H25 120.0
C21 C26 C25 120.3(3)
C21 C26 H26 119.8
C25 C26 H26 119.8
N2 C27 N4 116.5(3)
N2 C27 C31 122.6(3)
N4 C27 C31 120.8(3)
N2 C28 C29 123.8(3)
N2 C28 H28 118.1
C29 C28 H28 118.1
C28 C29 C30 118.0(3)
C28 C29 H29 121.0
C30 C29 H29 121.0
C31 C30 C29 119.5(3)
C31 C30 H30 120.2
C29 C30 H30 120.2
C30 C31 C27 118.8(3)
C30 C31 H31 120.6
C27 C31 H31 120.6
C37 C32 C33 118.0(3)
C37 C32 C3 119.4(3)
C33 C32 C3 122.6(3)
C34 C33 C32 120.9(3)
C34 C33 H33 119.6
C32 C33 H33 119.6
C35 C34 C33 120.3(4)
C35 C34 H34 119.9
C33 C34 H34 119.9
C34 C35 C36 119.8(4)
C34 C35 H35 120.1
C36 C35 H35 120.1
C35 C36 C37 120.0(3)
C35 C36 H36 120.0
C37 C36 H36 120.0
C32 C37 C36 121.1(3)
C32 C37 H37 119.5
C36 C37 H37 119.5
C39 C38 C43 120.3(2)
C39 C38 C4 130.8(2)
C43 C38 C4 109.0(2)
C40 C39 C38 117.0(3)
C40 C39 H39 121.5
C38 C39 H39 121.5
F3 C40 C41 118.8(2)
F3 C40 C39 117.8(3)
C41 C40 C39 123.3(3)
C40 C41 C42 119.6(3)
C40 C41 H41 120.2
C42 C41 H41 120.2
C43 C42 C41 117.8(3)
C43 C42 H42 121.1
C41 C42 H42 121.1
C42 C43 C38 121.9(3)
C42 C43 N3 128.3(3)
C38 C43 N3 109.9(2)
O4 C44 N3 124.6(3)
O4 C44 C4 126.9(2)
N3 C44 C4 108.4(2)
N3 C45 C46 115.5(3)
N3 C45 H45A 108.4
C46 C45 H45A 108.4
N3 C45 H45B 108.4
C46 C45 H45B 108.4
H45A C45 H45B 107.5
C47 C46 C51 117.9(4)
C47 C46 C45 123.6(3)
C51 C46 C45 118.4(3)
C46 C47 C48 120.8(4)
C46 C47 H47 119.6
C48 C47 H47 119.6
C49 C48 C47 119.8(5)
C49 C48 H48 120.1
C47 C48 H48 120.1
C50 C49 C48 120.4(5)
C50 C49 H49 119.8
C48 C49 H49 119.8
C49 C50 C51 120.0(5)
C49 C50 H50 120.0
C51 C50 H50 120.0
C50 C51 C46 121.1(5)
C50 C51 H51 119.5
C46 C51 H51 119.5
C3 O3 H1O 111(2)
C19 N1 C18 110.8(2)
C19 N1 C20 123.6(3)
C18 N1 C20 124.8(2)
C27 N2 C28 117.1(3)
C44 N3 C43 110.7(2)
C44 N3 C45 123.3(2)
C43 N3 C45 123.9(2)
C27 N4 C2 123.6(3)
C27 N4 H1N 116(2)
C2 N4 H1N 120(2)

loop_
_geom_bond_atom_site_label_1
_geom_bond_atom_site_label_2
_geom_bond_distance
C1 C13 1.501(4)
C1 C19 1.529(4)
C1 C2 1.575(4)
C1 C5 1.581(4)
C2 N4 1.435(4)
C2 C3 1.542(4)
C2 H2 0.9800
C3 O3 1.425(3)
C3 C32 1.512(4)
C3 C4 1.573(4)
C4 C38 1.510(4)
C4 C44 1.530(4)
C4 C5 1.544(4)
C5 C6 1.513(4)
C5 H5 0.9800
C6 O1 1.213(3)
C6 C7 1.493(4)
C7 C8 1.377(5)
C7 C12 1.388(5)
C8 C9 1.406(7)
C8 H8 0.9300
C9 C10 1.368(8)
C9 H9 0.9300
C10 C11 1.342(8)
C10 H10 0.9300
C11 C12 1.379(5)
C11 H11 0.9300
C12 H12 0.9300
C13 C14 1.376(4)
C13 C18 1.390(4)
C14 C15 1.377(4)
C14 H14 0.9300
C15 F1 1.361(4)
C15 C16 1.371(5)
C16 C17 1.379(5)
C16 H16 0.9300
C17 C18 1.366(4)
C17 H17 0.9300
C18 N1 1.418(4)
C19 O2 1.234(3)
C19 N1 1.345(4)
C20 N1 1.462(4)
C20 C21 1.509(4)
C20 H20A 0.9700
C20 H20B 0.9700
C21 C26 1.367(5)
C21 C22 1.385(4)
C22 C23 1.371(5)
C22 H22 0.9300
C23 C24 1.355(5)
C23 H23 0.9300
C24 C25 1.364(5)
C24 H24 0.9300
C25 C26 1.392(5)
C25 H25 0.9300
C26 H26 0.9300
C27 N2 1.327(4)
C27 N4 1.372(4)
C27 C31 1.389(4)
C28 N2 1.344(4)
C28 C29 1.370(5)
C28 H28 0.9300
C29 C30 1.372(5)
C29 H29 0.9300
C30 C31 1.367(4)
C30 H30 0.9300
C31 H31 0.9300
C32 C37 1.380(4)
C32 C33 1.385(4)
C33 C34 1.384(5)
C33 H33 0.9300
C34 C35 1.364(5)
C34 H34 0.9300
C35 C36 1.372(5)
C35 H35 0.9300
C36 C37 1.386(5)
C36 H36 0.9300
C37 H37 0.9300
C38 C39 1.379(4)
C38 C43 1.387(4)
C39 C40 1.374(4)
C39 H39 0.9300
C40 F3 1.362(3)
C40 C41 1.370(4)
C41 C42 1.383(4)
C41 H41 0.9300
C42 C43 1.376(4)
C42 H42 0.9300
C43 N3 1.402(3)
C44 O4 1.215(3)
C44 N3 1.373(3)
C45 N3 1.447(4)
C45 C46 1.499(4)
C45 H45A 0.9700
C45 H45B 0.9700
C46 C47 1.358(5)
C46 C51 1.374(5)
C47 C48 1.386(6)
C47 H47 0.9300
C48 C49 1.353(8)
C48 H48 0.9300
C49 C50 1.339(9)
C49 H49 0.9300
C50 C51 1.373(7)
C50 H50 0.9300
C51 H51 0.9300
O3 H1O 0.84(4)
N4 H1N 0.85(3)

loop_
_geom_hbond_atom_site_label_D
_geom_hbond_atom_site_label_H
_geom_hbond_atom_site_label_A
_geom_hbond_distance_DH
_geom_hbond_distance_HA
_geom_hbond_distance_DA
_geom_hbond_angle_DHA
_geom_hbond_site_symmetry_A
O3 H1O O2 0.84(4) 2.02(4) 2.846(3) 168(3) .
N4 H1N O2 0.85(3) 2.26(3) 3.082(3) 165(3) 3_567
C29 H29 O1 0.93 2.56 3.317(4) 139.4 1_455
C17 H17 O4 0.93 2.57 3.361(4) 142.8 2_556
C14 H14 O4 0.93 2.34 3.153(4) 145.4 .
C5 H5 O2 0.98 2.51 2.996(3) 110.3 .
C2 H2 O4 0.98 2.50 3.087(3) 118.3 .
O3 H1O O2 0.84(4) 2.02(4) 2.846(3) 168(3) .
N4 H1N O2 0.85(3) 2.26(3) 3.082(3) 165(3) 3_567
C29 H29 O1 0.93 2.56 3.317(4) 139.4 1_455
C17 H17 O4 0.93 2.57 3.361(4) 142.8 2_556
C14 H14 O4 0.93 2.34 3.153(4) 145.4 .
C5 H5 O2 0.98 2.51 2.996(3) 110.3 .
C2 H2 O4 0.98 2.50 3.087(3) 118.3 .
O3 H1O O2 0.84(4) 2.02(4) 2.846(3) 168(3) .
N4 H1N O2 0.85(3) 2.26(3) 3.082(3) 165(3) 3_567
C29 H29 O1 0.93 2.56 3.317(4) 139.4 1_455
C17 H17 O4 0.93 2.57 3.361(4) 142.8 2_556
C14 H14 O4 0.93 2.34 3.153(4) 145.4 .
C5 H5 O2 0.98 2.51 2.996(3) 110.3 .
C2 H2 O4 0.98 2.50 3.087(3) 118.3 .
N4 H1N O2 0.85(3) 2.26(3) 3.082(3) 165(3) 3_567
C29 H29 O1 0.93 2.56 3.317(4) 139.4 1_455
C17 H17 O4 0.93 2.57 3.361(4) 142.8 2_556
C14 H14 O4 0.93 2.34 3.153(4) 145.4 .
C5 H5 O2 0.98 2.51 2.996(3) 110.3 .
C2 H2 O4 0.98 2.50 3.087(3) 118.3 .
N4 H1N O2 0.85(3) 2.26(3) 3.082(3) 165(3) 3_567
C29 H29 O1 0.93 2.56 3.317(4) 139.4 1_455
C17 H17 O4 0.93 2.57 3.361(4) 142.8 2_556
C14 H14 O4 0.93 2.34 3.153(4) 145.4 .
C5 H5 O2 0.98 2.51 2.996(3) 110.3 .
C2 H2 O4 0.98 2.50 3.087(3) 118.3 .
N4 H1N O2 0.85(3) 2.26(3) 3.082(3) 165(3) 3_567
C29 H29 O1 0.93 2.56 3.317(4) 139.4 1_455
C17 H17 O4 0.93 2.57 3.361(4) 142.8 2_556
C14 H14 O4 0.93 2.34 3.153(4) 145.4 .
C5 H5 O2 0.98 2.51 2.996(3) 110.3 .
C2 H2 O4 0.98 2.50 3.087(3) 118.3 .
C2 H2 O4 0.98 2.50 3.087(3) 118.3 .
C5 H5 O2 0.98 2.51 2.996(3) 110.3 .
C14 H14 O4 0.93 2.34 3.153(4) 145.4 .
C17 H17 O4 0.93 2.57 3.361(4) 142.8 2_556
C29 H29 O1 0.93 2.56 3.317(4) 139.4 1_455
N4 H1N O2 0.85(3) 2.26(3) 3.082(3) 165(3) 3_567
C2 H2 O4 0.98 2.50 3.087(3) 118.3 .
C5 H5 O2 0.98 2.51 2.996(3) 110.3 .
C14 H14 O4 0.93 2.34 3.153(4) 145.4 .
C17 H17 O4 0.93 2.57 3.361(4) 142.8 2_556
C29 H29 O1 0.93 2.56 3.317(4) 139.4 1_455
N4 H1N O2 0.85(3) 2.26(3) 3.082(3) 165(3) 3_567
C2 H2 O4 0.98 2.50 3.087(3) 118.3 .
C5 H5 O2 0.98 2.51 2.996(3) 110.3 .
C14 H14 O4 0.93 2.34 3.153(4) 145.4 .
C17 H17 O4 0.93 2.57 3.361(4) 142.8 2_556
C29 H29 O1 0.93 2.56 3.317(4) 139.4 1_455
N4 H1N O2 0.85(3) 2.26(3) 3.082(3) 165(3) 3_567
C2 H2 O4 0.98 2.50 3.087(3) 118.3 .
C5 H5 O2 0.98 2.51 2.996(3) 110.3 .
C14 H14 O4 0.93 2.34 3.153(4) 145.4 .
C17 H17 O4 0.93 2.57 3.361(4) 142.8 2_556
C29 H29 O1 0.93 2.56 3.317(4) 139.4 1_455
N4 H1N O2 0.85(3) 2.26(3) 3.082(3) 165(3) 3_567
C2 H2 O4 0.98 2.50 3.087(3) 118.3 .
C5 H5 O2 0.98 2.51 2.996(3) 110.3 .
C14 H14 O4 0.93 2.34 3.153(4) 145.4 .
C17 H17 O4 0.93 2.57 3.361(4) 142.8 2_556
C29 H29 O1 0.93 2.56 3.317(4) 139.4 1_455
N4 H1N O2 0.85(3) 2.26(3) 3.082(3) 165(3) 3_567
O3 H1O O2 0.84(4) 2.02(4) 2.846(3) 168(3) .
C2 H2 O4 0.98 2.50 3.087(3) 118.3 .
C5 H5 O2 0.98 2.51 2.996(3) 110.3 .
C14 H14 O4 0.93 2.34 3.153(4) 145.4 .
C17 H17 O4 0.93 2.57 3.361(4) 142.8 2_556
C29 H29 O1 0.93 2.56 3.317(4) 139.4 1_455
N4 H1N O2 0.85(3) 2.26(3) 3.082(3) 165(3) 3_567
O3 H1O O2 0.84(4) 2.02(4) 2.846(3) 168(3) .

loop_
_geom_torsion_atom_site_label_1
_geom_torsion_atom_site_label_2
_geom_torsion_atom_site_label_3
_geom_torsion_atom_site_label_4
_geom_torsion
C13 C1 C2 N4 -90.7(3)
C19 C1 C2 N4 24.5(3)
C5 C1 C2 N4 141.5(2)
C13 C1 C2 C3 146.4(2)
C19 C1 C2 C3 -98.3(2)
C5 C1 C2 C3 18.6(3)
N4 C2 C3 O3 -49.6(3)
C1 C2 C3 O3 77.4(3)
N4 C2 C3 C32 71.6(3)
C1 C2 C3 C32 -161.3(2)
N4 C2 C3 C4 -165.2(2)
C1 C2 C3 C4 -38.1(2)
O3 C3 C4 C38 50.4(3)
C32 C3 C4 C38 -67.9(3)
C2 C3 C4 C38 166.7(2)
O3 C3 C4 C44 164.2(2)
C32 C3 C4 C44 45.9(3)
C2 C3 C4 C44 -79.5(2)
O3 C3 C4 C5 -73.6(2)
C32 C3 C4 C5 168.0(2)
C2 C3 C4 C5 42.6(2)
C38 C4 C5 C6 75.7(3)
C44 C4 C5 C6 -41.3(3)
C3 C4 C5 C6 -160.9(2)
C38 C4 C5 C1 -154.8(2)
C44 C4 C5 C1 88.2(3)
C3 C4 C5 C1 -31.4(2)
C13 C1 C5 C6 10.4(3)
C19 C1 C5 C6 -103.6(3)
C2 C1 C5 C6 137.7(2)
C13 C1 C5 C4 -118.9(2)
C19 C1 C5 C4 127.0(2)
C2 C1 C5 C4 8.4(3)
C4 C5 C6 O1 2.6(4)
C1 C5 C6 O1 -122.8(3)
C4 C5 C6 C7 -177.1(2)
C1 C5 C6 C7 57.5(3)
O1 C6 C7 C8 30.9(4)
C5 C6 C7 C8 -149.4(3)
O1 C6 C7 C12 -150.0(3)
C5 C6 C7 C12 29.7(4)
C12 C7 C8 C9 -2.1(5)
C6 C7 C8 C9 177.0(4)
C7 C8 C9 C10 1.2(7)
C8 C9 C10 C11 1.0(9)
C9 C10 C11 C12 -2.3(8)
C10 C11 C12 C7 1.3(6)
C8 C7 C12 C11 0.9(5)
C6 C7 C12 C11 -178.2(3)
C19 C1 C13 C14 179.0(3)
C2 C1 C13 C14 -60.5(4)
C5 C1 C13 C14 61.0(4)
C19 C1 C13 C18 0.6(3)
C2 C1 C13 C18 121.1(3)
C5 C1 C13 C18 -117.3(3)
C18 C13 C14 C15 0.6(4)
C1 C13 C14 C15 -177.6(3)
C13 C14 C15 F1 179.5(3)
C13 C14 C15 C16 0.8(5)
F1 C15 C16 C17 -179.5(3)
C14 C15 C16 C17 -0.8(5)
C15 C16 C17 C18 -0.6(5)
C16 C17 C18 C13 2.0(5)
C16 C17 C18 N1 -179.1(3)
C14 C13 C18 C17 -2.1(4)
C1 C13 C18 C17 176.5(3)
C14 C13 C18 N1 178.9(2)
C1 C13 C18 N1 -2.5(3)
C13 C1 C19 O2 -176.3(3)
C2 C1 C19 O2 60.5(3)
C5 C1 C19 O2 -53.4(3)
C13 C1 C19 N1 1.6(3)
C2 C1 C19 N1 -121.6(2)
C5 C1 C19 N1 124.4(2)
N1 C20 C21 C26 42.0(4)
N1 C20 C21 C22 -141.1(3)
C26 C21 C22 C23 1.1(5)
C20 C21 C22 C23 -175.9(3)
C21 C22 C23 C24 -0.4(5)
C22 C23 C24 C25 -0.6(6)
C23 C24 C25 C26 0.9(6)
C22 C21 C26 C25 -0.7(5)
C20 C21 C26 C25 176.2(3)
C24 C25 C26 C21 -0.2(6)
N2 C28 C29 C30 1.4(6)
C28 C29 C30 C31 -0.9(5)
C29 C30 C31 C27 0.5(5)
N2 C27 C31 C30 -0.6(5)
N4 C27 C31 C30 178.8(3)
O3 C3 C32 C37 -35.8(3)
C2 C3 C32 C37 -158.6(3)
C4 C3 C32 C37 83.8(3)
O3 C3 C32 C33 146.4(3)
C2 C3 C32 C33 23.6(4)
C4 C3 C32 C33 -94.0(3)
C37 C32 C33 C34 -0.3(5)
C3 C32 C33 C34 177.5(3)
C32 C33 C34 C35 0.4(6)
C33 C34 C35 C36 -0.2(6)
C34 C35 C36 C37 0.0(6)
C33 C32 C37 C36 0.1(5)
C3 C32 C37 C36 -177.8(3)
C35 C36 C37 C32 0.0(5)
C44 C4 C38 C39 176.4(3)
C5 C4 C38 C39 52.5(4)
C3 C4 C38 C39 -64.6(4)
C44 C4 C38 C43 -3.7(3)
C5 C4 C38 C43 -127.6(2)
C3 C4 C38 C43 115.3(2)
C43 C38 C39 C40 -0.4(4)
C4 C38 C39 C40 179.4(3)
C38 C39 C40 F3 178.5(2)
C38 C39 C40 C41 -1.5(5)
F3 C40 C41 C42 -177.9(3)
C39 C40 C41 C42 2.2(5)
C40 C41 C42 C43 -0.8(5)
C41 C42 C43 C38 -1.1(4)
C41 C42 C43 N3 178.7(3)
C39 C38 C43 C42 1.8(4)
C4 C38 C43 C42 -178.1(3)
C39 C38 C43 N3 -178.1(2)
C4 C38 C43 N3 2.0(3)
C38 C4 C44 O4 -178.0(3)
C5 C4 C44 O4 -53.9(4)
C3 C4 C44 O4 61.0(3)
C38 C4 C44 N3 4.2(3)
C5 C4 C44 N3 128.3(2)
C3 C4 C44 N3 -116.8(2)
N3 C45 C46 C47 11.1(5)
N3 C45 C46 C51 -171.4(3)
C51 C46 C47 C48 1.1(6)
C45 C46 C47 C48 178.6(3)
C46 C47 C48 C49 -0.5(7)
C47 C48 C49 C50 -0.1(10)
C48 C49 C50 C51 0.1(12)
C49 C50 C51 C46 0.5(10)
C47 C46 C51 C50 -1.1(7)
C45 C46 C51 C50 -178.7(5)
O2 C19 N1 C18 174.6(3)
C1 C19 N1 C18 -3.2(3)
O2 C19 N1 C20 4.2(5)
C1 C19 N1 C20 -173.7(3)
C17 C18 N1 C19 -175.3(3)
C13 C18 N1 C19 3.7(3)
C17 C18 N1 C20 -4.9(5)
C13 C18 N1 C20 174.0(3)
C21 C20 N1 C19 -130.2(3)
C21 C20 N1 C18 60.7(4)
N4 C27 N2 C28 -178.5(3)
C31 C27 N2 C28 1.0(5)
C29 C28 N2 C27 -1.4(6)
O4 C44 N3 C43 178.9(3)
C4 C44 N3 C43 -3.3(3)
O4 C44 N3 C45 14.8(4)
C4 C44 N3 C45 -167.4(2)
C42 C43 N3 C44 -179.0(3)
C38 C43 N3 C44 0.9(3)
C42 C43 N3 C45 -15.0(4)
C38 C43 N3 C45 164.8(3)
C46 C45 N3 C44 -119.7(3)
C46 C45 N3 C43 78.3(3)
N2 C27 N4 C2 4.2(4)
C31 C27 N4 C2 -175.3(3)
C3 C2 N4 C27 -164.2(3)
C1 C2 N4 C27 75.2(3)
